data_7212689
loop_
_publ_author_name
'Li, Cheng-Peng'
'Chen, Jing'
'Du, Miao'

_publ_section_title
;
 Structural diversification and metal-directed assembly of coordination
 architectures based on tetrabromoterephthalic acid and a bent dipyridyl
 tecton 2,5-bis(4-pyridyl)-1,3,4-oxadiazole
;
_journal_issue 12
_journal_name_full CrystEngComm
_journal_page_first 4392
_journal_paper_doi 10.1039/c003738a
_journal_volume 12
_journal_year 2010
_chemical_formula_sum 'C34 H34 Br4 N8 Ni O13'
_chemical_formula_weight 1141.04
_chemical_name_systematic
;
?
;
_space_group_IT_number 2
_symmetry_cell_setting triclinic
_symmetry_space_group_name_Hall '-P 1'
_symmetry_space_group_name_H-M 'P -1'
_atom_sites_solution_hydrogens geom
_atom_sites_solution_primary direct
_atom_sites_solution_secondary difmap
_audit_creation_method SHELXL-97
_cell_angle_alpha 100.7740(10)
_cell_angle_beta 107.3420(10)
_cell_angle_gamma 101.2400(10)
_cell_formula_units_Z 1
_cell_length_a 7.9351(4)
_cell_length_b 11.3444(5)
_cell_length_c 12.9490(6)
_cell_measurement_reflns_used 2830
_cell_measurement_temperature 296(2)
_cell_measurement_theta_max 27.90
_cell_measurement_theta_min 2.72
_cell_volume 1053.28(9)
_computing_cell_refinement 'Bruker APEX II'
_computing_data_collection 'Bruker APEX II'
_computing_data_reduction 'Bruker SAINT'
_computing_molecular_graphics 'Bruker SHELXTL'
_computing_publication_material 'Bruker SHELXTL'
_computing_structure_refinement 'SHELXL-97 (Sheldrick, 1997)'
_computing_structure_solution 'SHELXS-97 (Sheldrick, 1990)'
_diffrn_ambient_temperature 296(2)
_diffrn_measured_fraction_theta_full 0.995
_diffrn_measured_fraction_theta_max 0.995
_diffrn_measurement_device_type 'APEX II CCD area detector'
_diffrn_measurement_method 'phi and omega scans'
_diffrn_radiation_monochromator graphite
_diffrn_radiation_source 'fine-focus sealed tube'
_diffrn_radiation_type MoK\a
_diffrn_radiation_wavelength 0.71073
_diffrn_reflns_av_R_equivalents 0.0168
_diffrn_reflns_av_sigmaI/netI 0.0332
_diffrn_reflns_limit_h_max 9
_diffrn_reflns_limit_h_min -9
_diffrn_reflns_limit_k_max 13
_diffrn_reflns_limit_k_min -11
_diffrn_reflns_limit_l_max 15
_diffrn_reflns_limit_l_min -15
_diffrn_reflns_number 5446
_diffrn_reflns_theta_full 25.01
_diffrn_reflns_theta_max 25.01
_diffrn_reflns_theta_min 1.71
_exptl_absorpt_coefficient_mu 4.326
_exptl_absorpt_correction_T_max 1.000000
_exptl_absorpt_correction_T_min 0.548663
_exptl_absorpt_correction_type multi-scan
_exptl_absorpt_process_details SADABS
_exptl_crystal_colour Blue
_exptl_crystal_density_diffrn 1.799
_exptl_crystal_density_meas ?
_exptl_crystal_density_method 'not measured'
_exptl_crystal_description Block
_exptl_crystal_F_000 566
_exptl_crystal_size_max 0.20
_exptl_crystal_size_mid 0.14
_exptl_crystal_size_min 0.08
_refine_diff_density_max 0.539
_refine_diff_density_min -0.520
_refine_diff_density_rms 0.076
_refine_ls_extinction_method none
_refine_ls_goodness_of_fit_ref 1.049
_refine_ls_hydrogen_treatment constr
_refine_ls_matrix_type full
_refine_ls_number_parameters 289
_refine_ls_number_reflns 3711
_refine_ls_number_restraints 1
_refine_ls_restrained_S_all 1.049
_refine_ls_R_factor_all 0.0453
_refine_ls_R_factor_gt 0.0324
_refine_ls_shift/su_max 0.001
_refine_ls_shift/su_mean 0.000
_refine_ls_structure_factor_coef Fsqd
_refine_ls_weighting_details 'calc w=1/[\s^2^(Fo^2^)+(0.0351P)^2^+1.2924P] where P=(Fo^2^+2Fc^2^)/3'
_refine_ls_weighting_scheme calc
_refine_ls_wR_factor_gt 0.0778
_refine_ls_wR_factor_ref 0.0847
_reflns_number_gt 3009
_reflns_number_total 3711
_reflns_threshold_expression >2sigma(I)
_cod_data_source_file c003738a.txt
_cod_data_source_block 2
_cod_depositor_comments
;
The following automatic conversions were performed:

'_symmetry_cell_setting' value 'Triclinic' changed to 'triclinic'
according to /home/saulius/struct/CIF-dictionaries/cif_core.dic
dictionary named 'cif_core.dic' version 2.4.2 from
2011-04-26.

'_exptl_absorpt_correction_type' value 'Multi-Scan'
changed to 'multi-scan' according to
/home/saulius/struct/CIF-dictionaries/cif_core.dic dictionary named
'cif_core.dic' version 2.4.2 from 2011-04-26.

Automatic conversion script
Id: cif_fix_values 1891 2012-01-12 08:04:46Z andrius 

The following automatic conversions were performed:

'_exptl_crystal_density_meas' value 'None' was changed to '?' - the
value is perceived as not measured.

Automatic conversion script
Id: cif_fix_values 3008 2015-01-20 13:52:24Z robertas 
;
_cod_original_sg_symbol_H-M P-1
_cod_database_code 7212689

loop_
_symmetry_equiv_pos_as_xyz
'x, y, z'
'-x, -y, -z'

loop_
_atom_site_label
_atom_site_type_symbol
_atom_site_fract_x
_atom_site_fract_y
_atom_site_fract_z
_atom_site_U_iso_or_equiv
_atom_site_adp_type
_atom_site_occupancy
_atom_site_symmetry_multiplicity
_atom_site_calc_flag
_atom_site_refinement_flags
_atom_site_disorder_assembly
_atom_site_disorder_group
Ni1 Ni 0.0000 0.5000 0.0000 0.02583(16) Uani 1 2 d S . .
Br1 Br 0.38650(6) 0.95454(4) 0.14501(4) 0.05036(15) Uani 1 1 d . . .
Br2 Br 0.37887(6) 1.22257(4) 0.07648(4) 0.04937(14) Uani 1 1 d . . .
O1 O 0.9180(4) 0.6767(3) 0.3752(2) 0.0441(7) Uani 1 1 d . . .
O2 O 0.0285(3) 0.6834(2) -0.0003(2) 0.0333(6) Uani 1 1 d . . .
O3 O -0.0288(4) 0.7620(2) 0.1545(2) 0.0461(7) Uani 1 1 d . . .
O4 O 0.1472(3) 0.4876(2) -0.1071(2) 0.0376(6) Uani 1 1 d . . .
H4A H 0.1111 0.4090 -0.1339 0.056 Uiso 1 1 d R . .
H4B H 0.1417 0.5318 -0.1537 0.056 Uiso 1 1 d R . .
N1 N 0.2488(4) 0.5447(3) 0.1348(3) 0.0321(7) Uani 1 1 d . . .
N2 N 0.7981(5) 0.5931(4) 0.4869(3) 0.0523(9) Uani 1 1 d . . .
N3 N 0.9889(5) 0.6353(4) 0.5391(3) 0.0527(10) Uani 1 1 d . . .
N4 N 1.6065(5) 0.8500(4) 0.5201(4) 0.0578(10) Uani 1 1 d . . .
C1 C 0.5868(5) 0.5951(4) 0.3032(3) 0.0371(9) Uani 1 1 d . . .
C2 C 0.5704(5) 0.6454(4) 0.2123(3) 0.0407(9) Uani 1 1 d . . .
H2 H 0.6721 0.6963 0.2062 0.049 Uiso 1 1 calc R . .
C3 C 0.4002(5) 0.6183(4) 0.1315(3) 0.0385(9) Uani 1 1 d . . .
H3 H 0.3895 0.6531 0.0711 0.046 Uiso 1 1 calc R . .
C4 C 0.2674(5) 0.4982(4) 0.2243(3) 0.0370(9) Uani 1 1 d . . .
H4 H 0.1637 0.4478 0.2288 0.044 Uiso 1 1 calc R . .
C5 C 0.4307(5) 0.5210(4) 0.3092(3) 0.0429(10) Uani 1 1 d . . .
H5 H 0.4370 0.4874 0.3701 0.051 Uiso 1 1 calc R . .
C6 C 0.7646(5) 0.6191(4) 0.3913(3) 0.0409(9) Uani 1 1 d . . .
C7 C 1.0535(6) 0.6844(4) 0.4721(3) 0.0443(10) Uani 1 1 d . . .
C8 C 1.2422(6) 0.7419(4) 0.4873(3) 0.0434(10) Uani 1 1 d . . .
C9 C 1.3821(6) 0.7420(5) 0.5830(4) 0.0549(12) Uani 1 1 d . . .
H9 H 1.3561 0.7061 0.6374 0.066 Uiso 1 1 calc R . .
C10 C 1.5596(6) 0.7968(5) 0.5943(4) 0.0599(13) Uani 1 1 d . . .
H10 H 1.6529 0.7966 0.6580 0.072 Uiso 1 1 calc R . .
C11 C 1.4715(7) 0.8490(4) 0.4299(4) 0.0587(12) Uani 1 1 d . . .
H11 H 1.5018 0.8857 0.3771 0.070 Uiso 1 1 calc R . .
C12 C 1.2890(6) 0.7971(4) 0.4098(4) 0.0530(12) Uani 1 1 d . . .
H12 H 1.1992 0.7992 0.3453 0.064 Uiso 1 1 calc R . .
C13 C 0.0014(5) 0.7668(3) 0.0663(3) 0.0330(8) Uani 1 1 d . . .
C14 C 0.0019(5) 0.8890(3) 0.0317(3) 0.0306(8) Uani 1 1 d . . .
C15 C 0.1632(5) 0.9825(3) 0.0632(3) 0.0307(8) Uani 1 1 d . . .
C16 C 0.1606(5) 1.0925(3) 0.0312(3) 0.0321(8) Uani 1 1 d . . .
O5 O 0.1566(5) 0.6501(3) 0.7652(3) 0.0629(9) Uani 1 1 d D . .
H5A H 0.1138 0.6277 0.6965 0.094 Uiso 1 1 calc R . .
C17 C 0.1473(10) 0.7773(6) 0.8039(6) 0.101(2) Uani 1 1 d D . .
H17A H 0.2057 0.8057 0.8838 0.151 Uiso 1 1 calc R . .
H17B H 0.0214 0.7792 0.7839 0.151 Uiso 1 1 calc R . .
H17C H 0.2087 0.8307 0.7692 0.151 Uiso 1 1 calc R . .
O6 O 0.7978(12) 0.9379(8) 0.2556(8) 0.093(3) Uani 0.50 1 d P A 1
O6' O 0.957(3) 0.9894(13) 0.3274(15) 0.195(7) Uani 0.50 1 d P . 2
O7 O 0.9688(11) 0.9307(9) 0.5407(9) 0.120(4) Uani 0.50 1 d P . .

loop_
_atom_site_aniso_label
_atom_site_aniso_U_11
_atom_site_aniso_U_22
_atom_site_aniso_U_33
_atom_site_aniso_U_23
_atom_site_aniso_U_13
_atom_site_aniso_U_12
Ni1 0.0268(3) 0.0211(3) 0.0317(4) 0.0129(3) 0.0089(3) 0.0074(2)
Br1 0.0389(2) 0.0367(2) 0.0643(3) 0.0188(2) -0.0023(2) 0.01160(18)
Br2 0.0364(2) 0.0317(2) 0.0720(3) 0.0184(2) 0.0097(2) 0.00088(17)
O1 0.0353(15) 0.0499(17) 0.0376(15) 0.0104(13) 0.0007(12) 0.0098(13)
O2 0.0397(14) 0.0216(12) 0.0406(15) 0.0126(11) 0.0137(12) 0.0087(11)
O3 0.070(2) 0.0340(15) 0.0393(16) 0.0152(13) 0.0220(15) 0.0144(14)
O4 0.0404(15) 0.0332(14) 0.0446(16) 0.0156(12) 0.0183(13) 0.0111(12)
N1 0.0276(16) 0.0293(16) 0.0389(18) 0.0124(14) 0.0084(14) 0.0078(13)
N2 0.039(2) 0.062(2) 0.049(2) 0.023(2) 0.0033(17) 0.0097(17)
N3 0.038(2) 0.065(2) 0.046(2) 0.019(2) 0.0001(17) 0.0097(18)
N4 0.045(2) 0.057(2) 0.068(3) 0.016(2) 0.019(2) 0.0093(18)
C1 0.032(2) 0.038(2) 0.038(2) 0.0072(18) 0.0052(17) 0.0144(17)
C2 0.031(2) 0.042(2) 0.046(2) 0.0141(19) 0.0094(18) 0.0061(17)
C3 0.038(2) 0.035(2) 0.043(2) 0.0169(18) 0.0116(18) 0.0089(17)
C4 0.034(2) 0.038(2) 0.040(2) 0.0196(18) 0.0097(18) 0.0073(17)
C5 0.043(2) 0.045(2) 0.040(2) 0.0196(19) 0.0079(19) 0.0114(19)
C6 0.034(2) 0.038(2) 0.045(2) 0.0084(19) 0.0089(19) 0.0083(17)
C7 0.040(2) 0.046(2) 0.036(2) 0.007(2) -0.0007(19) 0.0136(19)
C8 0.039(2) 0.040(2) 0.042(2) 0.0057(19) 0.0043(19) 0.0095(18)
C9 0.040(2) 0.069(3) 0.048(3) 0.019(2) 0.004(2) 0.012(2)
C10 0.037(2) 0.074(3) 0.058(3) 0.017(3) 0.003(2) 0.012(2)
C11 0.063(3) 0.053(3) 0.059(3) 0.019(2) 0.020(3) 0.011(2)
C12 0.049(3) 0.051(3) 0.048(3) 0.012(2) 0.004(2) 0.010(2)
C13 0.0312(19) 0.0232(19) 0.038(2) 0.0093(17) 0.0034(17) 0.0057(15)
C14 0.039(2) 0.0214(17) 0.033(2) 0.0089(15) 0.0114(17) 0.0098(15)
C15 0.0325(19) 0.0229(17) 0.032(2) 0.0037(15) 0.0046(16) 0.0102(15)
C16 0.034(2) 0.0211(17) 0.037(2) 0.0073(16) 0.0084(17) 0.0042(15)
O5 0.070(2) 0.061(2) 0.056(2) 0.0318(17) 0.0160(19) 0.0081(17)
C17 0.101(5) 0.112(6) 0.086(5) 0.032(4) 0.037(4) 0.008(4)
O6 0.073(5) 0.065(5) 0.116(7) 0.007(5) 0.011(5) 0.014(4)
O6' 0.239(19) 0.099(10) 0.205(16) 0.026(10) 0.044(14) 0.022(11)
O7 0.054(5) 0.097(7) 0.168(10) -0.040(7) 0.040(6) -0.001(5)

loop_
_atom_type_symbol
_atom_type_description
_atom_type_scat_dispersion_real
_atom_type_scat_dispersion_imag
_atom_type_scat_source
C C 0.0033 0.0016 'International Tables Vol C Tables 4.2.6.8 and 6.1.1.4'
H H 0.0000 0.0000 'International Tables Vol C Tables 4.2.6.8 and 6.1.1.4'
N N 0.0061 0.0033 'International Tables Vol C Tables 4.2.6.8 and 6.1.1.4'
O O 0.0106 0.0060 'International Tables Vol C Tables 4.2.6.8 and 6.1.1.4'
Br Br -0.2901 2.4595 'International Tables Vol C Tables 4.2.6.8 and 6.1.1.4'
Ni Ni 0.3393 1.1124 'International Tables Vol C Tables 4.2.6.8 and 6.1.1.4'

loop_
_geom_angle_atom_site_label_1
_geom_angle_atom_site_label_2
_geom_angle_atom_site_label_3
_geom_angle
_geom_angle_site_symmetry_1
_geom_angle_site_symmetry_3
O2 Ni1 O2 180 . 2_565
O2 Ni1 O4 88.05(10) . .
O2 Ni1 O4 91.95(10) 2_565 .
O2 Ni1 O4 91.95(10) . 2_565
O2 Ni1 O4 88.05(10) 2_565 2_565
O4 Ni1 O4 180 . 2_565
O2 Ni1 N1 88.36(10) . 2_565
O2 Ni1 N1 91.64(10) 2_565 2_565
O4 Ni1 N1 91.83(11) . 2_565
O4 Ni1 N1 88.17(11) 2_565 2_565
O2 Ni1 N1 91.64(10) . .
O2 Ni1 N1 88.36(10) 2_565 .
O4 Ni1 N1 88.17(11) . .
O4 Ni1 N1 91.83(11) 2_565 .
N1 Ni1 N1 180 2_565 .
C6 O1 C7 102.7(3) . .
C13 O2 Ni1 127.6(2) . .
Ni1 O4 H4A 97.5 . .
Ni1 O4 H4B 121.0 . .
H4A O4 H4B 117.1 . .
C3 N1 C4 116.8(3) . .
C3 N1 Ni1 120.1(3) . .
C4 N1 Ni1 123.0(2) . .
C6 N2 N3 105.2(4) . .
C7 N3 N2 107.4(3) . .
C11 N4 C10 116.9(4) . .
C2 C1 C5 118.6(3) . .
C2 C1 C6 121.0(4) . .
C5 C1 C6 120.4(4) . .
C3 C2 C1 118.4(4) . .
C3 C2 H2 120.8 . .
C1 C2 H2 120.8 . .
N1 C3 C2 123.8(4) . .
N1 C3 H3 118.1 . .
C2 C3 H3 118.1 . .
N1 C4 C5 123.5(4) . .
N1 C4 H4 118.3 . .
C5 C4 H4 118.3 . .
C4 C5 C1 118.9(4) . .
C4 C5 H5 120.5 . .
C1 C5 H5 120.5 . .
N2 C6 O1 113.1(3) . .
N2 C6 C1 128.1(4) . .
O1 C6 C1 118.8(4) . .
N3 C7 O1 111.6(4) . .
N3 C7 C8 129.0(4) . .
O1 C7 C8 119.4(4) . .
C12 C8 C9 118.4(4) . .
C12 C8 C7 122.1(4) . .
C9 C8 C7 119.5(4) . .
C10 C9 C8 117.9(5) . .
C10 C9 H9 121.0 . .
C8 C9 H9 121.0 . .
N4 C10 C9 124.2(4) . .
N4 C10 H10 117.9 . .
C9 C10 H10 117.9 . .
N4 C11 C12 124.0(5) . .
N4 C11 H11 118.0 . .
C12 C11 H11 118.0 . .
C11 C12 C8 118.6(4) . .
C11 C12 H12 120.7 . .
C8 C12 H12 120.7 . .
O3 C13 O2 128.4(3) . .
O3 C13 C14 116.7(3) . .
O2 C13 C14 114.8(3) . .
C16 C14 C15 119.1(3) 2_575 .
C16 C14 C13 119.9(3) 2_575 .
C15 C14 C13 121.1(3) . .
C16 C15 C14 120.2(3) . .
C16 C15 Br1 120.9(3) . .
C14 C15 Br1 118.9(3) . .
C14 C16 C15 120.8(3) 2_575 .
C14 C16 Br2 118.5(3) 2_575 .
C15 C16 Br2 120.7(3) . .
C17 O5 H5A 109.5 . .
O5 C17 H17A 109.5 . .
O5 C17 H17B 109.5 . .
H17A C17 H17B 109.5 . .
O5 C17 H17C 109.5 . .
H17A C17 H17C 109.5 . .
H17B C17 H17C 109.5 . .

loop_
_geom_bond_atom_site_label_1
_geom_bond_atom_site_label_2
_geom_bond_distance
_geom_bond_site_symmetry_2
Ni1 O2 2.050(2) .
Ni1 O2 2.050(2) 2_565
Ni1 O4 2.066(2) .
Ni1 O4 2.066(2) 2_565
Ni1 N1 2.104(3) 2_565
Ni1 N1 2.104(3) .
Br1 C15 1.894(3) .
Br2 C16 1.896(3) .
O1 C6 1.359(5) .
O1 C7 1.363(5) .
O2 C13 1.254(4) .
O3 C13 1.243(5) .
O4 H4A 0.8501 .
O4 H4B 0.8499 .
N1 C3 1.340(5) .
N1 C4 1.342(5) .
N2 C6 1.288(5) .
N2 N3 1.401(5) .
N3 C7 1.289(6) .
N4 C11 1.325(6) .
N4 C10 1.330(6) .
C1 C2 1.384(6) .
C1 C5 1.387(6) .
C1 C6 1.463(5) .
C2 C3 1.374(5) .
C2 H2 0.9300 .
C3 H3 0.9300 .
C4 C5 1.367(5) .
C4 H4 0.9300 .
C5 H5 0.9300 .
C7 C8 1.450(6) .
C8 C12 1.380(6) .
C8 C9 1.395(6) .
C9 C10 1.376(6) .
C9 H9 0.9300 .
C10 H10 0.9300 .
C11 C12 1.377(6) .
C11 H11 0.9300 .
C12 H12 0.9300 .
C13 C14 1.535(5) .
C14 C16 1.384(5) 2_575
C14 C15 1.389(5) .
C15 C16 1.388(5) .
C16 C14 1.384(5) 2_575
O5 C17 1.460(6) .
O5 H5A 0.8200 .
C17 H17A 0.9600 .
C17 H17B 0.9600 .
C17 H17C 0.9600 .
O6' O7 1.643(18) 2_776
O7 O6' 1.643(18) 2_776

loop_
_geom_torsion_atom_site_label_1
_geom_torsion_atom_site_label_2
_geom_torsion_atom_site_label_3
_geom_torsion_atom_site_label_4
_geom_torsion
_geom_torsion_site_symmetry_1
_geom_torsion_site_symmetry_4
O4 Ni1 O2 C13 -164.9(3) . .
O4 Ni1 O2 C13 15.1(3) 2_565 .
N1 Ni1 O2 C13 103.2(3) 2_565 .
N1 Ni1 O2 C13 -76.8(3) . .
O2 Ni1 N1 C3 -49.4(3) . .
O2 Ni1 N1 C3 130.6(3) 2_565 .
O4 Ni1 N1 C3 38.6(3) . .
O4 Ni1 N1 C3 -141.4(3) 2_565 .
O2 Ni1 N1 C4 133.7(3) . .
O2 Ni1 N1 C4 -46.3(3) 2_565 .
O4 Ni1 N1 C4 -138.3(3) . .
O4 Ni1 N1 C4 41.7(3) 2_565 .
C6 N2 N3 C7 0.9(5) . .
C5 C1 C2 C3 -0.8(6) . .
C6 C1 C2 C3 179.3(4) . .
C4 N1 C3 C2 1.6(6) . .
Ni1 N1 C3 C2 -175.6(3) . .
C1 C2 C3 N1 -0.7(6) . .
C3 N1 C4 C5 -0.9(6) . .
Ni1 N1 C4 C5 176.1(3) . .
N1 C4 C5 C1 -0.6(6) . .
C2 C1 C5 C4 1.4(6) . .
C6 C1 C5 C4 -178.6(4) . .
N3 N2 C6 O1 -0.5(5) . .
N3 N2 C6 C1 180.0(4) . .
C7 O1 C6 N2 -0.1(5) . .
C7 O1 C6 C1 179.5(3) . .
C2 C1 C6 N2 170.1(4) . .
C5 C1 C6 N2 -9.9(7) . .
C2 C1 C6 O1 -9.5(6) . .
C5 C1 C6 O1 170.6(4) . .
N2 N3 C7 O1 -1.0(5) . .
N2 N3 C7 C8 179.6(4) . .
C6 O1 C7 N3 0.7(5) . .
C6 O1 C7 C8 -179.8(4) . .
N3 C7 C8 C12 -176.2(5) . .
O1 C7 C8 C12 4.5(6) . .
N3 C7 C8 C9 3.8(7) . .
O1 C7 C8 C9 -175.5(4) . .
C12 C8 C9 C10 -0.3(7) . .
C7 C8 C9 C10 179.6(4) . .
C11 N4 C10 C9 -0.1(8) . .
C8 C9 C10 N4 0.2(8) . .
C10 N4 C11 C12 0.2(7) . .
N4 C11 C12 C8 -0.3(7) . .
C9 C8 C12 C11 0.4(7) . .
C7 C8 C12 C11 -179.6(4) . .
Ni1 O2 C13 O3 8.8(6) . .
Ni1 O2 C13 C14 -169.7(2) . .
O3 C13 C14 C16 -86.8(4) . 2_575
O2 C13 C14 C16 91.9(4) . 2_575
O3 C13 C14 C15 92.8(4) . .
O2 C13 C14 C15 -88.5(4) . .
C16 C14 C15 C16 -0.3(6) 2_575 .
C13 C14 C15 C16 -179.9(3) . .
C16 C14 C15 Br1 -177.9(3) 2_575 .
C13 C14 C15 Br1 2.6(5) . .
C14 C15 C16 C14 0.3(6) . 2_575
Br1 C15 C16 C14 177.8(3) . 2_575
C14 C15 C16 Br2 178.5(3) . .
Br1 C15 C16 Br2 -3.9(5) . .
